data_7040095
loop_
_publ_author_name
'Singha Mahapatra, Tufan'
'Basak, Dipmalya'
'Chand, Santanu'
'Lengyel, Jeff'
'Shatruk, Michael'
'Bertolasi, Valerio'
'Ray, Debashis'

_publ_section_title
;
 Competitive coordination aggregation for V-shaped [Co3] and disc-like
 [Co7] complexes: synthesis, magnetic properties and catechol oxidase
 activity.
;
_journal_issue 34
_journal_name_full 'Dalton transactions (Cambridge, England : 2003)'
_journal_page_first 13576
_journal_page_last 13589
_journal_paper_doi 10.1039/c6dt02494g
_journal_volume 45
_journal_year 2016
_chemical_formula_moiety 'C33 H34 Co N5 O3, 2(Cl O4)'
_chemical_formula_sum 'C33 H34 Cl2 Co N5 O11'
_chemical_formula_weight 806.48
_chemical_name_systematic
;
 ?
;
_space_group_IT_number 33
_symmetry_cell_setting orthorhombic
_symmetry_space_group_name_Hall 'P 2c -2n'
_symmetry_space_group_name_H-M 'P n a 21'
_atom_sites_solution_hydrogens geom
_atom_sites_solution_primary direct
_atom_sites_solution_secondary difmap
_audit_creation_method SHELXL-97
_audit_update_record
;
2016-07-24 deposited with the CCDC.
2016-08-01 downloaded from the CCDC.
;
_cell_angle_alpha 90.00
_cell_angle_beta 90.00
_cell_angle_gamma 90.00
_cell_formula_units_Z 4
_cell_length_a 33.879(6)
_cell_length_b 8.1426(14)
_cell_length_c 12.147(2)
_cell_measurement_reflns_used 2084
_cell_measurement_temperature 100
_cell_measurement_theta_max 17.10
_cell_measurement_theta_min 2.40
_cell_volume 3350.9(10)
_computing_cell_refinement 'Brucker SMART'
_computing_data_collection 'Brucker SMART'
_computing_data_reduction 'Brucker SAINT'
_computing_molecular_graphics Diamond
_computing_publication_material 'SHELXL-97 (Sheldrick, 1997), PLATON (Spek, 2009)'
_computing_structure_refinement 'SHELXL-97 (Sheldrick, 2008)'
_computing_structure_solution 'SHELXS-97 (Sheldrick, 1990)'
_diffrn_ambient_temperature 100
_diffrn_measured_fraction_theta_full 0.999
_diffrn_measured_fraction_theta_max 0.999
_diffrn_measurement_device_type 'CCD area detector'
_diffrn_measurement_method 'phi and omega scans'
_diffrn_radiation_monochromator graphite
_diffrn_radiation_source 'fine-focus sealed tube'
_diffrn_radiation_type MoK\a
_diffrn_radiation_wavelength 0.71073
_diffrn_reflns_av_R_equivalents 0.1348
_diffrn_reflns_av_sigmaI/netI 0.0928
_diffrn_reflns_limit_h_max 39
_diffrn_reflns_limit_h_min -40
_diffrn_reflns_limit_k_max 9
_diffrn_reflns_limit_k_min -9
_diffrn_reflns_limit_l_max 14
_diffrn_reflns_limit_l_min -14
_diffrn_reflns_number 37491
_diffrn_reflns_theta_full 25.00
_diffrn_reflns_theta_max 25.00
_diffrn_reflns_theta_min 2.06
_exptl_absorpt_coefficient_mu 0.743
_exptl_absorpt_correction_T_max 0.872
_exptl_absorpt_correction_T_min 0.808
_exptl_absorpt_correction_type multi-scan
_exptl_absorpt_process_details 'SADABS (Sheldrick, 1997)'
_exptl_crystal_colour Red-brown
_exptl_crystal_density_diffrn 1.599
_exptl_crystal_density_method 'not measured'
_exptl_crystal_description Needle
_exptl_crystal_F_000 1664.0
_exptl_crystal_size_max 0.32
_exptl_crystal_size_mid 0.22
_exptl_crystal_size_min 0.17
_refine_diff_density_max 0.434
_refine_diff_density_min -0.656
_refine_diff_density_rms 0.074
_refine_ls_abs_structure_details 'Flack H D (1983), Acta Cryst. A39, 876-881'
_refine_ls_abs_structure_Flack 0.02(3)
_refine_ls_extinction_method none
_refine_ls_goodness_of_fit_ref 0.808
_refine_ls_hydrogen_treatment mixed
_refine_ls_matrix_type full
_refine_ls_number_parameters 469
_refine_ls_number_reflns 5897
_refine_ls_number_restraints 1
_refine_ls_restrained_S_all 0.808
_refine_ls_R_factor_all 0.0860
_refine_ls_R_factor_gt 0.0570
_refine_ls_shift/su_max 0.004
_refine_ls_shift/su_mean 0.001
_refine_ls_structure_factor_coef Fsqd
_refine_ls_weighting_details 'calc w=1/[\s^2^(Fo^2^)+(0.1139P)^2^+7.5955P] where P=(Fo^2^+2Fc^2^)/3'
_refine_ls_weighting_scheme calc
_refine_ls_wR_factor_gt 0.1403
_refine_ls_wR_factor_ref 0.1632
_reflns_number_gt 4436
_reflns_number_total 5897
_reflns_threshold_expression I>2sigma(I)
_cod_data_source_file c6dt02494g2.cif
_cod_data_source_block complex_3
_cod_depositor_comments
;
The following automatic conversions were performed:

'_symmetry_cell_setting' value 'Orthorhombic' changed to
'orthorhombic' according to
/usr/data/users/saulius/crontab/automatic-downloads/rss-feeds/RSC/lib/dictionaries/cif_core.dic
dictionary named 'cif_core.dic' version 2.4.2 from 2011-04-26.

Automatic conversion script
Id: cif_fix_values 4268 2015-11-12 08:31:59Z antanas 

 Adding full bibliography for 7040093--7040095.cif.
;
_cod_original_cell_volume 3351.0(10)
_cod_original_sg_symbol_H-M Pna2(1)
_cod_database_code 7040095

loop_
_symmetry_equiv_pos_as_xyz
'x, y, z'
'-x, -y, z+1/2'
'x+1/2, -y+1/2, z'
'-x+1/2, y+1/2, z+1/2'

loop_
_atom_site_label
_atom_site_type_symbol
_atom_site_fract_x
_atom_site_fract_y
_atom_site_fract_z
_atom_site_U_iso_or_equiv
_atom_site_adp_type
_atom_site_occupancy
_atom_site_symmetry_multiplicity
_atom_site_calc_flag
_atom_site_refinement_flags
O8 O 0.00483(15) 0.2947(7) -0.0047(4) 0.0442(13) Uani 1 1 d .
O2 O 0.22014(15) 0.7634(7) 0.6664(4) 0.0400(12) Uani 1 1 d .
O11 O -0.00901(17) 0.1621(9) 0.1606(5) 0.0622(19) Uani 1 1 d .
O7 O 0.19939(19) 0.6738(7) 0.0615(6) 0.066(2) Uani 1 1 d .
C10 C 0.2214(2) 0.8621(9) 0.5700(7) 0.0413(19) Uani 1 1 d .
H10A H 0.2465 0.8469 0.5332 0.050 Uiso 1 1 calc R
H10B H 0.2191 0.9769 0.5902 0.050 Uiso 1 1 calc R
C11 C 0.2517(3) 0.7975(12) 0.7392(9) 0.061(3) Uani 1 1 d .
H11A H 0.2494 0.9099 0.7649 0.073 Uiso 1 1 calc R
H11B H 0.2764 0.7881 0.6994 0.073 Uiso 1 1 calc R
C12 C 0.2526(3) 0.6897(16) 0.8324(8) 0.083(4) Uani 1 1 d .
H12A H 0.2746 0.7180 0.8787 0.125 Uiso 1 1 calc R
H12B H 0.2554 0.5784 0.8076 0.125 Uiso 1 1 calc R
H12C H 0.2285 0.7006 0.8733 0.125 Uiso 1 1 calc R
Co1 Co 0.11585(2) 0.46544(10) 0.50945(7) 0.0238(2) Uani 1 1 d .
Cl1 Cl 0.18348(5) 0.8288(2) 0.09640(15) 0.0323(4) Uani 1 1 d .
N1 N 0.17209(15) 0.5147(6) 0.5181(5) 0.0271(12) Uani 1 1 d .
N2 N 0.06078(14) 0.3984(6) 0.5078(5) 0.0220(10) Uani 1 1 d .
O1 O 0.12486(14) 0.2487(6) 0.5558(3) 0.0275(11) Uani 1 1 d .
C18 C 0.04587(19) 0.3760(8) 0.6106(5) 0.0242(15) Uani 1 1 d .
O4 O 0.18080(16) 0.8339(7) 0.2144(4) 0.0422(13) Uani 1 1 d .
C14 C 0.0392(2) 0.3535(8) 0.4201(5) 0.0270(16) Uani 1 1 d .
H14 H 0.0490 0.3742 0.3499 0.032 Uiso 1 1 calc R
O3 O 0.09791(14) 0.0554(6) 0.7162(4) 0.0318(11) Uani 1 1 d .
C29 C 0.11628(18) 0.5267(8) 0.2849(6) 0.0233(15) Uani 1 1 d .
N3 N 0.10431(17) 0.5159(7) 0.6627(5) 0.0273(13) Uani 1 1 d .
N4 N 0.09991(15) 0.6743(7) 0.4459(4) 0.0238(12) Uani 1 1 d .
C24 C 0.08608(17) 0.8029(8) 0.5012(6) 0.0259(14) Uani 1 1 d .
H24 H 0.0856 0.7992 0.5777 0.031 Uiso 1 1 calc R
N5 N 0.12407(16) 0.4043(7) 0.3585(4) 0.0251(12) Uani 1 1 d .
C23 C 0.1287(2) 0.5860(8) 0.7365(6) 0.0273(15) Uani 1 1 d .
H23 H 0.1517 0.6363 0.7119 0.033 Uiso 1 1 calc R
O6 O 0.20837(15) 0.9611(7) 0.0593(4) 0.0441(14) Uani 1 1 d .
C22 C 0.1203(2) 0.5852(9) 0.8479(6) 0.0315(17) Uani 1 1 d .
H22 H 0.1375 0.6344 0.8977 0.038 Uiso 1 1 calc R
C33 C 0.1370(2) 0.2610(8) 0.3230(6) 0.0289(16) Uani 1 1 d .
H33 H 0.1421 0.1786 0.3741 0.035 Uiso 1 1 calc R
C30 C 0.1224(2) 0.5023(9) 0.1721(6) 0.0296(17) Uani 1 1 d .
H30 H 0.1172 0.5857 0.1218 0.036 Uiso 1 1 calc R
O5 O 0.14468(15) 0.8468(6) 0.0507(4) 0.0369(12) Uani 1 1 d .
C28 C 0.10032(19) 0.6777(8) 0.3324(5) 0.0225(14) Uani 1 1 d .
C20 C 0.0612(2) 0.4415(8) 0.8081(6) 0.0313(16) Uani 1 1 d .
H20 H 0.0379 0.3920 0.8317 0.038 Uiso 1 1 calc R
C5 C 0.2086(2) 0.2712(10) 0.7466(6) 0.0359(18) Uani 1 1 d .
H5 H 0.2333 0.3199 0.7521 0.043 Uiso 1 1 calc R
C2 C 0.1350(2) 0.1213(8) 0.7306(6) 0.0277(15) Uani 1 1 d .
C4 C 0.1957(2) 0.1665(10) 0.8275(6) 0.0389(18) Uani 1 1 d .
H4 H 0.2119 0.1441 0.8875 0.047 Uiso 1 1 calc R
C7 C 0.1963(2) 0.4317(8) 0.5793(6) 0.0311(16) Uani 1 1 d .
H7 H 0.2231 0.4552 0.5735 0.037 Uiso 1 1 calc R
C6 C 0.18447(19) 0.3047(8) 0.6559(6) 0.0274(15) Uani 1 1 d .
C19 C 0.0702(2) 0.4449(9) 0.6977(5) 0.0278(15) Uani 1 1 d .
C31 C 0.1363(2) 0.3503(9) 0.1370(6) 0.0330(17) Uani 1 1 d .
H31 H 0.1409 0.3313 0.0625 0.040 Uiso 1 1 calc R
C9 C 0.18861(19) 0.8168(8) 0.4935(7) 0.0334(17) Uani 1 1 d .
H9A H 0.1885 0.8937 0.4325 0.040 Uiso 1 1 calc R
H9B H 0.1637 0.8287 0.5323 0.040 Uiso 1 1 calc R
C16 C -0.0115(2) 0.2456(9) 0.5350(6) 0.0333(17) Uani 1 1 d .
H16 H -0.0353 0.1901 0.5442 0.040 Uiso 1 1 calc R
C25 C 0.07220(19) 0.9441(8) 0.4476(6) 0.0271(15) Uani 1 1 d .
H25 H 0.0634 1.0346 0.4875 0.032 Uiso 1 1 calc R
C15 C 0.0030(2) 0.2773(9) 0.4311(6) 0.0307(17) Uani 1 1 d .
H15 H -0.0115 0.2478 0.3691 0.037 Uiso 1 1 calc R
C27 C 0.08718(19) 0.8113(8) 0.2765(6) 0.0294(16) Uani 1 1 d .
H27 H 0.0883 0.8137 0.2000 0.035 Uiso 1 1 calc R
C17 C 0.0099(2) 0.2978(9) 0.6252(6) 0.0313(17) Uani 1 1 d .
H17 H 0.0002 0.2804 0.6958 0.038 Uiso 1 1 calc R
C32 C 0.1433(2) 0.2285(9) 0.2125(6) 0.0348(17) Uani 1 1 d .
H32 H 0.1522 0.1258 0.1899 0.042 Uiso 1 1 calc R
C1 C 0.1481(2) 0.2253(8) 0.6437(5) 0.0246(14) Uani 1 1 d .
C13 C 0.0778(2) 0.0069(10) 0.8142(6) 0.0354(17) Uani 1 1 d .
H13A H 0.0524 -0.0368 0.7954 0.053 Uiso 1 1 calc R
H13B H 0.0746 0.1005 0.8614 0.053 Uiso 1 1 calc R
H13C H 0.0930 -0.0756 0.8516 0.053 Uiso 1 1 calc R
C26 C 0.0720(2) 0.9448(8) 0.3343(6) 0.0298(16) Uani 1 1 d .
H26 H 0.0617 1.0343 0.2964 0.036 Uiso 1 1 calc R
C21 C 0.0863(2) 0.5105(9) 0.8839(6) 0.0338(17) Uani 1 1 d .
H21 H 0.0804 0.5068 0.9586 0.041 Uiso 1 1 calc R
C8 C 0.1911(2) 0.6434(8) 0.4476(6) 0.0298(16) Uani 1 1 d .
H8A H 0.1787 0.6417 0.3756 0.036 Uiso 1 1 calc R
H8B H 0.2187 0.6151 0.4378 0.036 Uiso 1 1 calc R
C3 C 0.1585(2) 0.0935(9) 0.8207(6) 0.0351(17) Uani 1 1 d .
H3 H 0.1497 0.0258 0.8772 0.042 Uiso 1 1 calc R
Cl2 Cl 0.02096(5) 0.2393(2) 0.09724(15) 0.0319(4) Uani 1 1 d .
O10 O 0.05243(18) 0.1233(7) 0.0783(5) 0.0579(16) Uani 1 1 d .
O9 O 0.03708(17) 0.3763(7) 0.1577(5) 0.0480(14) Uani 1 1 d .

loop_
_atom_site_aniso_label
_atom_site_aniso_U_11
_atom_site_aniso_U_22
_atom_site_aniso_U_33
_atom_site_aniso_U_23
_atom_site_aniso_U_13
_atom_site_aniso_U_12
O8 0.043(3) 0.057(3) 0.032(3) 0.008(3) -0.007(2) -0.010(3)
O2 0.037(3) 0.041(3) 0.042(3) -0.011(3) -0.004(2) -0.001(2)
O11 0.050(4) 0.097(6) 0.040(3) 0.011(3) 0.001(3) -0.025(3)
O7 0.075(4) 0.027(3) 0.096(5) 0.002(3) 0.038(4) 0.011(3)
C10 0.037(4) 0.031(4) 0.056(5) -0.004(4) -0.005(4) -0.006(3)
C11 0.057(6) 0.050(6) 0.077(7) -0.005(5) -0.031(5) 0.010(5)
C12 0.085(8) 0.104(9) 0.061(7) -0.007(7) -0.019(6) -0.031(7)
Co1 0.0282(4) 0.0178(4) 0.0256(4) -0.0006(4) 0.0008(4) -0.0007(4)
Cl1 0.0360(9) 0.0244(9) 0.0365(8) 0.0020(8) 0.0043(8) 0.0016(7)
N1 0.032(3) 0.022(3) 0.027(3) 0.004(3) 0.002(3) -0.002(2)
N2 0.028(3) 0.017(2) 0.021(2) 0.003(3) 0.001(3) 0.001(2)
O1 0.034(3) 0.023(3) 0.026(2) 0.0001(19) -0.002(2) 0.002(2)
C18 0.025(3) 0.019(3) 0.029(4) 0.000(3) 0.005(3) 0.002(3)
O4 0.050(3) 0.045(4) 0.032(3) 0.007(2) -0.009(2) -0.008(3)
C14 0.038(4) 0.020(4) 0.023(3) -0.003(3) -0.003(3) 0.001(3)
O3 0.036(3) 0.026(3) 0.033(3) 0.003(2) -0.004(2) -0.008(2)
C29 0.023(4) 0.015(3) 0.032(4) 0.004(3) 0.005(3) -0.003(3)
N3 0.032(3) 0.021(3) 0.029(3) 0.003(3) -0.006(3) -0.004(3)
N4 0.020(3) 0.025(3) 0.026(3) -0.004(3) 0.000(2) 0.001(2)
C24 0.026(3) 0.024(3) 0.028(3) 0.001(3) 0.004(3) -0.001(3)
N5 0.032(3) 0.019(3) 0.024(3) -0.001(3) 0.004(2) 0.002(3)
C23 0.037(4) 0.016(4) 0.029(4) -0.003(3) -0.005(3) -0.005(3)
O6 0.039(3) 0.039(3) 0.054(3) 0.019(3) 0.002(2) -0.013(3)
C22 0.040(4) 0.023(4) 0.031(4) -0.009(3) -0.013(3) 0.006(3)
C33 0.032(4) 0.020(4) 0.035(4) -0.004(3) -0.002(3) 0.000(3)
C30 0.039(4) 0.026(4) 0.023(3) 0.002(3) -0.006(3) -0.004(3)
O5 0.039(3) 0.036(3) 0.036(3) 0.004(2) -0.004(2) -0.010(2)
C28 0.027(3) 0.013(3) 0.027(3) 0.000(3) 0.000(3) -0.002(3)
C20 0.035(4) 0.026(4) 0.033(4) 0.000(3) 0.008(3) 0.007(3)
C5 0.025(4) 0.040(5) 0.043(4) 0.001(4) -0.007(3) -0.002(3)
C2 0.042(4) 0.010(3) 0.032(4) -0.002(3) 0.005(3) 0.001(3)
C4 0.042(4) 0.039(5) 0.035(4) 0.006(4) -0.012(3) -0.001(4)
C7 0.026(4) 0.029(4) 0.038(4) -0.002(3) -0.002(3) 0.000(3)
C6 0.024(3) 0.023(4) 0.035(4) 0.002(3) -0.002(3) -0.001(3)
C19 0.032(4) 0.023(4) 0.028(4) 0.002(3) 0.004(3) 0.007(3)
C31 0.041(4) 0.031(4) 0.027(3) -0.005(3) 0.005(3) -0.007(3)
C9 0.028(4) 0.022(4) 0.051(5) 0.004(3) -0.002(3) -0.005(3)
C16 0.033(4) 0.019(4) 0.048(5) 0.001(3) 0.007(3) -0.004(3)
C25 0.026(4) 0.020(4) 0.036(4) 0.000(3) 0.005(3) 0.001(3)
C15 0.028(4) 0.025(4) 0.039(4) -0.006(3) -0.008(3) 0.006(3)
C27 0.032(4) 0.029(4) 0.028(4) 0.002(3) -0.003(3) -0.001(3)
C17 0.036(4) 0.026(4) 0.032(4) -0.001(3) 0.002(3) 0.004(3)
C32 0.039(4) 0.027(4) 0.038(4) -0.002(3) 0.000(3) 0.002(3)
C1 0.030(4) 0.016(3) 0.027(3) 0.000(3) 0.000(3) 0.001(3)
C13 0.046(4) 0.036(4) 0.025(4) 0.008(3) 0.001(3) 0.000(4)
C26 0.035(4) 0.019(4) 0.035(4) 0.001(3) -0.004(3) -0.002(3)
C21 0.043(4) 0.030(4) 0.028(4) -0.001(3) -0.003(3) 0.015(4)
C8 0.029(4) 0.025(4) 0.036(4) 0.006(3) -0.002(3) -0.003(3)
C3 0.042(4) 0.029(4) 0.034(4) 0.006(3) -0.006(3) -0.001(3)
Cl2 0.0340(9) 0.0319(9) 0.0298(8) 0.0023(8) -0.0012(8) -0.0045(7)
O10 0.061(4) 0.043(3) 0.071(4) -0.008(3) -0.009(3) 0.014(3)
O9 0.061(4) 0.033(3) 0.050(3) -0.008(3) -0.012(3) -0.006(3)

loop_
_atom_type_symbol
_atom_type_description
_atom_type_scat_dispersion_real
_atom_type_scat_dispersion_imag
_atom_type_scat_source
C C 0.0033 0.0016 'International Tables Vol C Tables 4.2.6.8 and 6.1.1.4'
H H 0.0000 0.0000 'International Tables Vol C Tables 4.2.6.8 and 6.1.1.4'
N N 0.0061 0.0033 'International Tables Vol C Tables 4.2.6.8 and 6.1.1.4'
O O 0.0106 0.0060 'International Tables Vol C Tables 4.2.6.8 and 6.1.1.4'
Co Co 0.3494 0.9721 'International Tables Vol C Tables 4.2.6.8 and 6.1.1.4'
Cl Cl 0.1484 0.1585 'International Tables Vol C Tables 4.2.6.8 and 6.1.1.4'

loop_
_geom_angle_atom_site_label_1
_geom_angle_atom_site_label_2
_geom_angle_atom_site_label_3
_geom_angle
C10 O2 C11 112.4(6)
O2 C10 C9 110.5(6)
O2 C11 C12 113.0(8)
O1 Co1 N5 91.1(2)
O1 Co1 N2 84.0(2)
N5 Co1 N2 93.2(2)
O1 Co1 N4 170.6(2)
N5 Co1 N4 83.6(2)
N2 Co1 N4 88.6(2)
O1 Co1 N3 86.8(2)
N5 Co1 N3 175.8(2)
N2 Co1 N3 82.9(2)
N4 Co1 N3 98.0(2)
O1 Co1 N1 91.1(2)
N5 Co1 N1 87.9(2)
N2 Co1 N1 174.9(2)
N4 Co1 N1 96.5(2)
N3 Co1 N1 95.8(2)
O4 Cl1 O5 109.0(3)
O4 Cl1 O7 110.1(4)
O5 Cl1 O7 108.6(4)
O4 Cl1 O6 109.1(3)
O5 Cl1 O6 109.8(3)
O7 Cl1 O6 110.2(4)
C7 N1 C8 114.8(5)
C7 N1 Co1 122.8(5)
C8 N1 Co1 122.2(4)
C14 N2 C18 119.4(5)
C14 N2 Co1 127.4(5)
C18 N2 Co1 112.6(4)
C1 O1 Co1 117.9(4)
N2 C18 C17 120.4(6)
N2 C18 C19 114.0(5)
C17 C18 C19 125.6(6)
N2 C14 C15 122.0(6)
C2 O3 C13 115.9(5)
N5 C29 C30 120.6(6)
N5 C29 C28 115.3(6)
C30 C29 C28 124.1(6)
C23 N3 C19 119.5(6)
C23 N3 Co1 127.1(5)
C19 N3 Co1 112.3(4)
C24 N4 C28 119.5(6)
C24 N4 Co1 125.9(5)
C28 N4 Co1 114.3(4)
N4 C24 C25 122.0(7)
C33 N5 C29 119.7(6)
C33 N5 Co1 126.2(5)
C29 N5 Co1 114.1(5)
N3 C23 C22 121.6(7)
C23 C22 C21 119.1(7)
N5 C33 C32 122.5(7)
C29 C30 C31 118.4(7)
C27 C28 N4 120.9(6)
C27 C28 C29 126.7(6)
N4 C28 C29 112.4(6)
C19 C20 C21 120.6(7)
C4 C5 C6 120.0(7)
C3 C2 O3 124.5(6)
C3 C2 C1 120.5(6)
O3 C2 C1 115.0(6)
C5 C4 C3 120.6(7)
N1 C7 C6 124.4(6)
C5 C6 C1 120.5(6)
C5 C6 C7 118.9(6)
C1 C6 C7 120.4(6)
N3 C19 C20 120.1(6)
N3 C19 C18 114.7(6)
C20 C19 C18 125.2(6)
C32 C31 C30 119.8(7)
C10 C9 C8 114.5(6)
C15 C16 C17 118.8(6)
C26 C25 C24 118.0(7)
C16 C15 C14 119.2(7)
C28 C27 C26 119.6(6)
C16 C17 C18 120.1(6)
C31 C32 C33 118.9(7)
O1 C1 C6 122.5(6)
O1 C1 C2 119.4(6)
C6 C1 C2 118.1(6)
C27 C26 C25 119.9(7)
C20 C21 C22 119.1(7)
N1 C8 C9 114.5(6)
C2 C3 C4 120.1(7)
O11 Cl2 O8 109.7(3)
O11 Cl2 O9 109.7(4)
O8 Cl2 O9 110.0(3)
O11 Cl2 O10 109.0(4)
O8 Cl2 O10 110.6(4)
O9 Cl2 O10 107.9(3)

loop_
_geom_bond_atom_site_label_1
_geom_bond_atom_site_label_2
_geom_bond_distance
O8 Cl2 1.427(5)
O2 C10 1.421(9)
O2 C11 1.414(10)
O11 Cl2 1.420(6)
O7 Cl1 1.436(6)
C10 C9 1.494(10)
C11 C12 1.433(14)
Co1 O1 1.877(5)
Co1 N5 1.920(5)
Co1 N2 1.944(5)
Co1 N4 1.944(6)
Co1 N3 1.946(6)
Co1 N1 1.950(5)
Cl1 O4 1.437(5)
Cl1 O5 1.435(5)
Cl1 O6 1.440(5)
N1 C7 1.297(9)
N1 C8 1.499(8)
N2 C14 1.341(9)
N2 C18 1.360(8)
O1 C1 1.341(8)
C18 C17 1.386(10)
C18 C19 1.454(10)
C14 C15 1.383(10)
O3 C2 1.377(8)
O3 C13 1.427(8)
C29 N5 1.365(8)
C29 C30 1.400(10)
C29 C28 1.462(9)
N3 C23 1.345(9)
N3 C19 1.361(9)
N4 C24 1.330(8)
N4 C28 1.379(8)
C24 C25 1.402(9)
N5 C33 1.319(8)
C23 C22 1.382(10)
C22 C21 1.374(11)
C33 C32 1.384(10)
C30 C31 1.392(10)
C28 C27 1.358(9)
C20 C19 1.376(9)
C20 C21 1.374(10)
C5 C4 1.372(11)
C5 C6 1.399(10)
C2 C3 1.372(10)
C2 C1 1.425(9)
C4 C3 1.395(10)
C7 C6 1.448(10)
C6 C1 1.398(9)
C31 C32 1.372(10)
C9 C8 1.521(9)
C16 C15 1.379(10)
C16 C17 1.381(10)
C25 C26 1.377(10)
C27 C26 1.393(10)
Cl2 O9 1.443(6)
Cl2 O10 1.443(6)
